data_4513226
loop_
_publ_author_name
'Posner, Shai R.'
'Lorson, Logan C.'
'Gell, Aaron R.'
'Foxman, Bruce M.'

_publ_section_title
;
 Experimental Establishment of Mother--Daughter Orientation Relationships
 and Twinning Effects in Phase Transitions: A Great Legacy from Jack
 Gougoutas and Peggy Etter
;
_journal_issue 7
_journal_name_full 'Crystal Growth &amp; Design'
_journal_page_first 3407
_journal_paper_doi 10.1021/acs.cgd.5b00487
_journal_volume 15
_journal_year 2015
_chemical_formula_moiety 'C10 H10 Fe, B F4'
_chemical_formula_sum 'C10 H10 B F4 Fe'
_chemical_formula_weight 272.84
_space_group_IT_number 13
_symmetry_cell_setting monoclinic
_symmetry_space_group_name_Hall '-P 2yac'
_symmetry_space_group_name_H-M 'P 1 2/n 1'
_atom_sites_solution_hydrogens difmap
_atom_sites_solution_primary other
_audit_creation_date 2015-03-13
_audit_creation_method CRYSTALS_ver_14.61
_cell_angle_alpha 90
_cell_angle_beta 94.0046(19)
_cell_angle_gamma 90
_cell_formula_units_Z 4
_cell_length_a 7.0121(2)
_cell_length_b 12.0018(4)
_cell_length_c 12.6356(5)
_cell_measurement_reflns_used 9088
_cell_measurement_temperature 120
_cell_measurement_theta_max 30.05
_cell_measurement_theta_min 2.34
_cell_volume 1060.79(6)
_computing_cell_refinement 'Apex2 (Bruker AXS, 2006)'
_computing_data_collection 'Apex2 (Bruker AXS, 2006)'
_computing_data_reduction 'Apex2 (Bruker AXS, 2006)'
_computing_molecular_graphics 'CAMERON (Watkin et al., 1996)'
_computing_publication_material 'CRYSTALS (Betteridge et al., 2003)'
_computing_structure_refinement 'CRYSTALS (Betteridge et al., 2003)'
_computing_structure_solution 'Superflip (Palatinus & Chapuis, 2007)'
_diffrn_ambient_temperature 120
_diffrn_measured_fraction_theta_full 0.993
_diffrn_measured_fraction_theta_max 0.984
_diffrn_measurement_device Area
_diffrn_measurement_device_type 'Bruker Kappa Apex2'
_diffrn_measurement_method '\f & \w scans'
_diffrn_radiation_monochromator graphite
_diffrn_radiation_type 'Mo K\a'
_diffrn_radiation_wavelength 0.71073
_diffrn_reflns_av_R_equivalents 0.000
_diffrn_reflns_limit_h_max 9
_diffrn_reflns_limit_h_min -9
_diffrn_reflns_limit_k_max 16
_diffrn_reflns_limit_k_min 0
_diffrn_reflns_limit_l_max 17
_diffrn_reflns_limit_l_min 0
_diffrn_reflns_number 4735
_diffrn_reflns_theta_full 25.554
_diffrn_reflns_theta_max 30.064
_diffrn_reflns_theta_min 2.343
_diffrn_standards_number 0
_exptl_absorpt_coefficient_mu 1.442
_exptl_absorpt_correction_T_max 0.83
_exptl_absorpt_correction_T_min 0.76
_exptl_absorpt_correction_type multi-scan
_exptl_absorpt_process_details 'SADABS (Siemens, 1996)'
_exptl_crystal_colour 'dark red'
_exptl_crystal_density_diffrn 1.708
_exptl_crystal_density_method 'not measured'
_exptl_crystal_description prism
_exptl_crystal_F_000 547.998
_exptl_crystal_size_max 0.343
_exptl_crystal_size_mid 0.194
_exptl_crystal_size_min 0.133
_refine_diff_density_max 0.67
_refine_diff_density_min -0.29
_refine_ls_extinction_method None
_refine_ls_goodness_of_fit_ref 1.0000
_refine_ls_hydrogen_treatment noref
_refine_ls_matrix_type full
_refine_ls_number_parameters 105
_refine_ls_number_reflns 4735
_refine_ls_number_restraints 0
_refine_ls_R_factor_all 0.0554
_refine_ls_R_factor_gt 0.0350
_refine_ls_shift/su_max 0.0003593
_refine_ls_shift/su_mean 0.0000537
_refine_ls_structure_factor_coef Fsqd
_refine_ls_weighting_details
;
 Method= Modified Sheldrick 
 w=1/[\s^2^(F^2^) + ( 0.04P)^2^ + 0.19P] 
 ,where P=(max(Fo^2^,0) + 2Fc^2^)/3 
;
_refine_ls_weighting_scheme calc
_refine_ls_wR_factor_all 0.0887
_refine_ls_wR_factor_gt 0.0806
_refine_ls_wR_factor_ref 0.0887
_reflns_limit_h_max 9
_reflns_limit_h_min -9
_reflns_limit_k_max 16
_reflns_limit_k_min 0
_reflns_limit_l_max 17
_reflns_limit_l_min 0
_reflns_number_gt 3445
_reflns_number_total 4738
_reflns_threshold_expression I>2.0\s(I)
_oxford_diffrn_Wilson_B_factor 2.46
_oxford_diffrn_Wilson_scale 0.96
_oxford_refine_ls_r_factor_ref 0.0554
_oxford_refine_ls_scale 0.5461(9)
_oxford_reflns_number_all 4735
_oxford_reflns_threshold_expression_ref I>-10.0\s(I)
_oxford_structure_analysis_title 'THIS IS THE DEFAULT SETTING FOR THE TITLE, P'
_cod_data_source_file cg5b00487_si_002.cif
_cod_data_source_block 2_II
_cod_depositor_comments
;
The following automatic conversions were performed:

'_atom_sites_solution_primary' value 'Other' changed to 'other'
according to
/usr/data/users/saulius/crontab/automatic-downloads/rss-feeds/ACS/lib/dictionaries/cif_core.dic
dictionary named 'cif_core.dic' version 2.4.2 from 2011-04-26.

Automatic conversion script
Id: cif_fix_values 3271 2015-04-21 07:52:19Z andrius 

 Adding full bibliography for 4513225--4513231.cif.
;
_cod_original_cell_volume 1060.79(4)
_cod_original_sg_symbol_H-M 'P 2/n '
_cod_original_formula_sum 'C10 H10.00 B1 F4 Fe1'
_cod_database_code 4513226

loop_
_symmetry_equiv_pos_as_xyz
x,y,z
-x,-y,-z
x+1/2,-y,z+1/2
-x+1/2,y,-z+1/2

loop_
_atom_site_label
_atom_site_type_symbol
_atom_site_fract_x
_atom_site_fract_y
_atom_site_fract_z
_atom_site_U_iso_or_equiv
_atom_site_occupancy
_atom_site_adp_type
_atom_site_refinement_flags_posn
_atom_site_refinement_flags_adp
_atom_site_refinement_flags_occupancy
_atom_site_disorder_assembly
_atom_site_disorder_group
Fe1 Fe 1.2500 0.46777(3) 0.7500 0.0289 0.9626(8) Uani S T P 1 1
Fe2 Fe 0.5000 1.0000 0.5000 0.0365 1.0000 Uani S . . . .
Fe11 Fe 1.2500 -0.46777(3) 0.7500 0.0289 0.0374(8) Uani S T P 1 2
F1 F 0.95800(16) 0.82237(9) 0.44283(10) 0.0581 1.0000 Uani . . . . .
F2 F 1.04694(17) 0.80342(10) 0.61844(10) 0.0614 1.0000 Uani . . . . .
F3 F 1.1681(2) 0.68870(10) 0.49764(11) 0.0685 1.0000 Uani . . . . .
F4 F 0.8584(2) 0.67462(10) 0.53354(10) 0.0697 1.0000 Uani . . . . .
C1 C 1.49179(10) 0.56650(10) 0.73399(10) 0.0418 0.9626(8) Uani . . P 1 1
C2 C 1.53619(9) 0.48056(9) 0.80691(9) 0.0353 0.9626(8) Uani . . P 1 1
C3 C 1.50488(9) 0.37760(9) 0.75396(9) 0.0358 0.9626(8) Uani . . P 1 1
C4 C 1.44099(9) 0.40034(9) 0.64755(9) 0.0410 0.9626(8) Uani . . P 1 1
C5 C 1.43238(13) 0.51747(13) 0.63576(13) 0.0472 0.9626(8) Uani . . P 1 1
C6 C 0.5649(3) 0.9366(2) 0.35403(15) 0.0560 1.0000 Uani . . . . .
C7 C 0.3772(3) 0.90294(17) 0.37630(13) 0.0432 1.0000 Uani . . . . .
C8 C 0.2681(3) 1.00067(12) 0.38700(16) 0.0376 1.0000 Uani . . . . .
C9 C 0.3837(3) 1.09400(17) 0.37116(14) 0.0474 1.0000 Uani . . . . .
C10 C 0.5691(3) 1.0531(2) 0.35099(14) 0.0585 1.0000 Uani . . . . .
B1 B 1.0081(3) 0.74746(16) 0.52304(17) 0.0419 1.0000 Uani . . . . .
H11 H 1.4905 0.6444 0.7491 0.0511 0.9626(8) Uiso . . P 1 1
H21 H 1.5775 0.4890 0.8806 0.0420 0.9626(8) Uiso . . P 1 1
H31 H 1.5179 0.3049 0.7866 0.0433 0.9626(8) Uiso . . P 1 1
H41 H 1.4040 0.3461 0.5975 0.0487 0.9626(8) Uiso . . P 1 1
H51 H 1.3882 0.5532 0.5745 0.0568 0.9626(8) Uiso . . P 1 1
H61 H 0.6680 0.8868 0.3468 0.0661 1.0000 Uiso . . . . .
H71 H 0.3342 0.8287 0.3800 0.0524 1.0000 Uiso . . . . .
H81 H 0.1396 1.0043 0.4044 0.0461 1.0000 Uiso . . . . .
H91 H 0.3439 1.1701 0.3701 0.0571 1.0000 Uiso . . . . .
H101 H 0.6735 1.0999 0.3401 0.0698 1.0000 Uiso . . . . .
C11 C 1.49179(10) -0.56650(10) 0.73399(10) 0.0418 0.0374(8) Uani . . P 1 2
C21 C 1.53619(9) -0.48056(9) 0.80691(9) 0.0353 0.0374(8) Uani . . P 1 2
C31 C 1.50488(9) -0.37760(9) 0.75396(9) 0.0358 0.0374(8) Uani . . P 1 2
C41 C 1.44099(9) -0.40034(9) 0.64755(9) 0.0410 0.0374(8) Uani . . P 1 2
C51 C 1.43238(13) -0.51747(13) 0.63576(13) 0.0472 0.0374(8) Uani . . P 1 2
H111 H 1.5022 -0.6464 0.7486 0.0499 0.0374(8) Uiso . . P 1 2
H211 H 1.5825 -0.4903 0.8814 0.0420 0.0374(8) Uiso . . P 1 2
H311 H 1.5266 -0.3035 0.7854 0.0430 0.0374(8) Uiso . . P 1 2
H411 H 1.4100 -0.3451 0.5919 0.0490 0.0374(8) Uiso . . P 1 2
H511 H 1.3948 -0.5576 0.5703 0.0570 0.0374(8) Uiso . . P 1 2

loop_
_atom_site_aniso_label
_atom_site_aniso_U_11
_atom_site_aniso_U_22
_atom_site_aniso_U_33
_atom_site_aniso_U_23
_atom_site_aniso_U_13
_atom_site_aniso_U_12
Fe1 0.02028(3) 0.04411(3) 0.02237(3) 0.0000 0.00290(3) 0.0000
Fe2 0.0268(2) 0.0673(2) 0.01520(19) -0.00097(11) -0.00026(14) -0.00120(12)
Fe11 0.02028(3) 0.04411(3) 0.02237(3) 0.0000 0.00290(3) 0.0000
F1 0.0552(7) 0.0487(6) 0.0703(9) 0.0165(6) 0.0045(6) 0.0127(5)
F2 0.0557(7) 0.0647(7) 0.0622(8) -0.0242(6) -0.0069(6) -0.0071(5)
F3 0.0797(9) 0.0604(7) 0.0633(8) -0.0056(6) -0.0103(7) 0.0333(7)
F4 0.0819(9) 0.0623(7) 0.0603(8) 0.0100(6) -0.0284(7) -0.0310(7)
C1 0.02598(10) 0.04988(10) 0.05120(10) 0.00497(10) 0.01445(10) -0.00253(10)
C2 0.01957(9) 0.05234(9) 0.03396(9) -0.00423(9) 0.00180(9) -0.00216(9)
C3 0.02390(9) 0.04915(9) 0.03436(9) -0.00077(9) 0.00231(9) 0.00600(9)
C4 0.02586(9) 0.06999(9) 0.02765(9) -0.00753(9) 0.00602(9) 0.00831(9)
C5 0.03090(13) 0.07780(13) 0.03480(13) 0.01532(13) 0.01617(13) 0.01208(13)
C6 0.0378(10) 0.1103(18) 0.0196(8) -0.0087(9) 0.0000(7) 0.0137(10)
C7 0.0398(10) 0.0649(11) 0.0241(8) -0.0082(7) -0.0029(7) 0.0073(8)
C8 0.0324(10) 0.0569(11) 0.0225(9) -0.0009(6) -0.0049(7) 0.0015(6)
C9 0.0488(11) 0.0680(12) 0.0245(8) 0.0064(8) -0.0029(7) -0.0086(9)
C10 0.0390(10) 0.119(2) 0.0166(8) 0.0024(10) 0.0002(7) -0.0201(11)
B1 0.0471(12) 0.0330(10) 0.0441(10) -0.0018(8) -0.0078(8) 0.0002(7)
C11 0.02598(10) 0.04988(10) 0.05120(10) -0.00497(10) 0.01445(10) 0.00253(10)
C21 0.01957(9) 0.05234(9) 0.03396(9) 0.00423(9) 0.00180(9) 0.00216(9)
C31 0.02390(9) 0.04915(9) 0.03436(9) 0.00077(9) 0.00231(9) -0.00600(9)
C41 0.02586(9) 0.06999(9) 0.02765(9) 0.00753(9) 0.00602(9) -0.00831(9)
C51 0.03090(13) 0.07780(13) 0.03480(13) -0.01532(13) 0.01617(13) -0.01208(13)

loop_
_atom_type_symbol
_atom_type_scat_dispersion_real
_atom_type_scat_dispersion_imag
_atom_type_scat_Cromer_Mann_a1
_atom_type_scat_Cromer_Mann_b1
_atom_type_scat_Cromer_Mann_a2
_atom_type_scat_Cromer_Mann_b2
_atom_type_scat_Cromer_Mann_a3
_atom_type_scat_Cromer_Mann_b3
_atom_type_scat_Cromer_Mann_a4
_atom_type_scat_Cromer_Mann_b4
_atom_type_scat_Cromer_Mann_c
_atom_type_scat_source
C 0.0033 0.0016 2.3100 20.8439 1.0200 10.2075 1.5886 0.5687 0.8650 51.6512 0.2156 'International Tables Vol C 4.2.6.8 and 6.1.1.4'
H 0.0000 0.0000 0.4930 10.5109 0.3229 26.1257 0.1402 3.1424 0.0408 57.7998 0.0030 'International Tables Vol C 4.2.6.8 and 6.1.1.4'
Fe 0.3463 0.8444 11.7695 4.7611 7.3573 0.3072 3.5222 15.3535 2.3045 76.8805 1.0369 'International Tables Vol C 4.2.6.8 and 6.1.1.4'
B 0.0013 0.0007 2.0545 23.2185 1.3326 1.0210 1.0979 60.3498 0.7068 0.1403 -0.1932 'International Tables Vol C 4.2.6.8 and 6.1.1.4'
F 0.0171 0.0103 3.5392 10.2825 2.6412 4.2944 1.5170 0.2615 1.0243 26.1476 0.2776 'International Tables Vol C 4.2.6.8 and 6.1.1.4'

loop_
_geom_angle_atom_site_label_1
_geom_angle_site_symmetry_1
_geom_angle_atom_site_label_2
_geom_angle_atom_site_label_3
_geom_angle_site_symmetry_3
_geom_angle
_geom_angle_publ_flag
C1 4_756 Fe1 C4 4_756 66.44(5) yes
C1 4_756 Fe1 C2 4_756 39.240(14) yes
C4 4_756 Fe1 C2 4_756 66.42(5) yes
C1 4_756 Fe1 C3 4_756 66.24(3) yes
C4 4_756 Fe1 C3 4_756 39.57(4) yes
C2 4_756 Fe1 C3 4_756 39.61(6) yes
C1 4_756 Fe1 C5 4_756 39.51(7) yes
C4 4_756 Fe1 C5 4_756 39.64(4) yes
C2 4_756 Fe1 C5 4_756 66.16(5) yes
C3 4_756 Fe1 C5 4_756 66.337(3) yes
C1 4_756 Fe1 C1 . 110.92(4) yes
C4 4_756 Fe1 C1 . 147.03(4) yes
C2 4_756 Fe1 C1 . 133.72(4) yes
C3 4_756 Fe1 C1 . 172.26(5) yes
C5 4_756 Fe1 C1 . 116.52(4) yes
C1 4_756 Fe1 C2 . 133.72(4) yes
C4 4_756 Fe1 C2 . 117.19(4) yes
C2 4_756 Fe1 C2 . 171.57(6) yes
C3 4_756 Fe1 C2 . 147.85(5) yes
C5 4_756 Fe1 C2 . 111.23(5) yes
C1 4_756 Fe1 C3 . 172.26(5) yes
C4 4_756 Fe1 C3 . 111.66(4) yes
C2 4_756 Fe1 C3 . 147.85(5) yes
C3 4_756 Fe1 C3 . 117.53(7) yes
C5 4_756 Fe1 C3 . 134.31(7) yes
C1 4_756 Fe1 C4 . 147.03(4) yes
C4 4_756 Fe1 C4 . 134.43(5) yes
C2 4_756 Fe1 C4 . 117.19(4) yes
C3 4_756 Fe1 C4 . 111.66(4) yes
C5 4_756 Fe1 C4 . 172.74(6) yes
C1 4_756 Fe1 C5 . 116.52(4) yes
C4 4_756 Fe1 C5 . 172.74(6) yes
C2 4_756 Fe1 C5 . 111.23(5) yes
C3 4_756 Fe1 C5 . 134.31(7) yes
C5 4_756 Fe1 C5 . 146.69(9) yes
C1 . Fe1 C2 . 39.240(14) yes
C1 . Fe1 C3 . 66.24(3) yes
C2 . Fe1 C3 . 39.61(6) yes
C1 . Fe1 C4 . 66.44(5) yes
C2 . Fe1 C4 . 66.42(5) yes
C3 . Fe1 C4 . 39.57(4) yes
C1 . Fe1 C5 . 39.51(7) yes
C2 . Fe1 C5 . 66.16(5) yes
C3 . Fe1 C5 . 66.337(3) yes
C4 . Fe1 C5 . 39.64(4) yes
C9 2_676 Fe2 C8 2_676 39.23(7) yes
C9 2_676 Fe2 C7 2_676 66.50(9) yes
C8 2_676 Fe2 C7 2_676 39.54(7) yes
C9 2_676 Fe2 C10 2_676 40.03(9) yes
C8 2_676 Fe2 C10 2_676 66.34(8) yes
C7 2_676 Fe2 C10 2_676 66.58(8) yes
C9 2_676 Fe2 C6 2_676 66.72(8) yes
C8 2_676 Fe2 C6 2_676 66.56(8) yes
C7 2_676 Fe2 C6 2_676 40.02(8) yes
C10 2_676 Fe2 C6 2_676 39.38(11) yes
C9 2_676 Fe2 C6 . 113.28(8) yes
C8 2_676 Fe2 C6 . 113.44(8) yes
C7 2_676 Fe2 C6 . 139.98(8) yes
C10 2_676 Fe2 C6 . 140.62(11) yes
C6 2_676 Fe2 C6 . 179.994 yes
C9 2_676 Fe2 C7 . 113.50(9) yes
C8 2_676 Fe2 C7 . 140.46(7) yes
C7 2_676 Fe2 C7 . 179.995 yes
C10 2_676 Fe2 C7 . 113.42(8) yes
C6 2_676 Fe2 C7 . 139.98(8) yes
C9 2_676 Fe2 C8 . 140.77(7) yes
C8 2_676 Fe2 C8 . 179.995 yes
C7 2_676 Fe2 C8 . 140.46(7) yes
C10 2_676 Fe2 C8 . 113.66(8) yes
C6 2_676 Fe2 C8 . 113.44(8) yes
C9 2_676 Fe2 C9 . 179.995 yes
C8 2_676 Fe2 C9 . 140.77(7) yes
C7 2_676 Fe2 C9 . 113.50(9) yes
C10 2_676 Fe2 C9 . 139.97(9) yes
C6 2_676 Fe2 C9 . 113.28(8) yes
C9 2_676 Fe2 C10 . 139.97(9) yes
C8 2_676 Fe2 C10 . 113.66(8) yes
C7 2_676 Fe2 C10 . 113.42(8) yes
C10 2_676 Fe2 C10 . 179.994 yes
C6 2_676 Fe2 C10 . 140.62(11) yes
C6 . Fe2 C7 . 40.02(8) yes
C6 . Fe2 C8 . 66.56(8) yes
C7 . Fe2 C8 . 39.54(7) yes
C6 . Fe2 C9 . 66.72(8) yes
C7 . Fe2 C9 . 66.50(9) yes
C8 . Fe2 C9 . 39.23(7) yes
C6 . Fe2 C10 . 39.38(11) yes
C7 . Fe2 C10 . 66.58(8) yes
C8 . Fe2 C10 . 66.34(8) yes
C9 . Fe2 C10 . 40.03(9) yes
C11 4_756 Fe11 C41 4_756 66.44(5) yes
C11 4_756 Fe11 C21 4_756 39.240(14) yes
C41 4_756 Fe11 C21 4_756 66.42(5) yes
C11 4_756 Fe11 C31 4_756 66.24(3) yes
C41 4_756 Fe11 C31 4_756 39.57(4) yes
C21 4_756 Fe11 C31 4_756 39.61(6) yes
C11 4_756 Fe11 C51 4_756 39.51(7) yes
C41 4_756 Fe11 C51 4_756 39.64(4) yes
C21 4_756 Fe11 C51 4_756 66.16(5) yes
C31 4_756 Fe11 C51 4_756 66.337(3) yes
C11 4_756 Fe11 C11 . 110.92(4) yes
C41 4_756 Fe11 C11 . 147.03(4) yes
C21 4_756 Fe11 C11 . 133.72(4) yes
C31 4_756 Fe11 C11 . 172.26(5) yes
C51 4_756 Fe11 C11 . 116.52(4) yes
C11 4_756 Fe11 C21 . 133.72(4) yes
C41 4_756 Fe11 C21 . 117.19(4) yes
C21 4_756 Fe11 C21 . 171.57(6) yes
C31 4_756 Fe11 C21 . 147.85(5) yes
C51 4_756 Fe11 C21 . 111.23(5) yes
C11 4_756 Fe11 C31 . 172.26(5) yes
C41 4_756 Fe11 C31 . 111.66(4) yes
C21 4_756 Fe11 C31 . 147.85(5) yes
C31 4_756 Fe11 C31 . 117.53(7) yes
C51 4_756 Fe11 C31 . 134.31(7) yes
C11 4_756 Fe11 C41 . 147.03(4) yes
C41 4_756 Fe11 C41 . 134.43(5) yes
C21 4_756 Fe11 C41 . 117.19(4) yes
C31 4_756 Fe11 C41 . 111.66(4) yes
C51 4_756 Fe11 C41 . 172.74(6) yes
C11 4_756 Fe11 C51 . 116.52(4) yes
C41 4_756 Fe11 C51 . 172.74(6) yes
C21 4_756 Fe11 C51 . 111.23(5) yes
C31 4_756 Fe11 C51 . 134.31(7) yes
C51 4_756 Fe11 C51 . 146.69(9) yes
C11 . Fe11 C21 . 39.240(14) yes
C11 . Fe11 C31 . 66.24(3) yes
C21 . Fe11 C31 . 39.61(6) yes
C11 . Fe11 C41 . 66.44(5) yes
C21 . Fe11 C41 . 66.42(5) yes
C31 . Fe11 C41 . 39.57(4) yes
C11 . Fe11 C51 . 39.51(7) yes
C21 . Fe11 C51 . 66.16(5) yes
C31 . Fe11 C51 . 66.337(3) yes
C41 . Fe11 C51 . 39.64(4) yes
Fe1 . C1 C2 . 70.37(6) yes
Fe1 . C1 C5 . 69.93(6) yes
C2 . C1 C5 . 108.03(12) yes
Fe1 . C1 H11 . 121.1 no
C2 . C1 H11 . 126.4 no
C5 . C1 H11 . 125.4 no
Fe1 . C2 C1 . 70.39(6) yes
Fe1 . C2 C3 . 70.10(6) yes
C1 . C2 C3 . 108.15(12) yes
Fe1 . C2 H21 . 123.9 no
C1 . C2 H21 . 126.7 no
C3 . C2 H21 . 125.2 no
Fe1 . C3 C2 . 70.30(3) yes
Fe1 . C3 C4 . 70.32(2) yes
C2 . C3 C4 . 108.03(7) yes
Fe1 . C3 H31 . 122.2 no
C2 . C3 H31 . 125.4 no
C4 . C3 H31 . 126.5 no
Fe1 . C4 C3 . 70.11(4) yes
Fe1 . C4 C5 . 69.87(4) yes
C3 . C4 C5 . 107.48(13) yes
Fe1 . C4 H41 . 122.1 no
C3 . C4 H41 . 124.4 no
C5 . C4 H41 . 127.9 no
Fe1 . C5 C4 . 70.48(3) yes
Fe1 . C5 C1 . 70.56(4) yes
C4 . C5 C1 . 108.31(7) yes
Fe1 . C5 H51 . 122.0 no
C4 . C5 H51 . 124.2 no
C1 . C5 H51 . 127.4 no
Fe2 . C6 C7 . 70.44(10) yes
Fe2 . C6 C10 . 70.39(10) yes
C7 . C6 C10 . 108.11(16) yes
Fe2 . C6 H61 . 122.2 no
C7 . C6 H61 . 124.2 no
C10 . C6 H61 . 127.6 no
Fe2 . C7 C6 . 69.54(11) yes
Fe2 . C7 C8 . 70.27(11) yes
C6 . C7 C8 . 107.30(19) yes
Fe2 . C7 H71 . 127.4 no
C6 . C7 H71 . 125.6 no
C8 . C7 H71 . 127.1 no
Fe2 . C8 C7 . 70.19(11) yes
Fe2 . C8 C9 . 70.79(11) yes
C7 . C8 C9 . 109.1(2) yes
Fe2 . C8 H81 . 123.5 no
C7 . C8 H81 . 126.4 no
C9 . C8 H81 . 124.5 no
Fe2 . C9 C8 . 69.97(11) yes
Fe2 . C9 C10 . 69.18(11) yes
C8 . C9 C10 . 107.01(19) yes
Fe2 . C9 H91 . 128.5 no
C8 . C9 H91 . 126.4 no
C10 . C9 H91 . 126.5 no
C9 . C10 Fe2 . 70.79(11) yes
C9 . C10 C6 . 108.49(15) yes
Fe2 . C10 C6 . 70.23(10) yes
C9 . C10 H101 . 123.2 no
Fe2 . C10 H101 . 123.3 no
C6 . C10 H101 . 128.2 no
F2 . B1 F3 . 109.57(14) yes
F2 . B1 F1 . 110.25(15) yes
F3 . B1 F1 . 109.31(16) yes
F2 . B1 F4 . 109.09(16) yes
F3 . B1 F4 . 109.53(16) yes
F1 . B1 F4 . 109.07(15) yes
Fe11 . C11 C21 . 70.37(6) yes
Fe11 . C11 C51 . 69.93(6) yes
C21 . C11 C51 . 108.03(12) yes
Fe11 . C11 H111 . 126.0 no
C21 . C11 H111 . 125.9 no
C51 . C11 H111 . 126.1 no
Fe11 . C21 C11 . 70.39(6) yes
Fe11 . C21 C31 . 70.10(6) yes
C11 . C21 C31 . 108.15(12) yes
Fe11 . C21 H211 . 125.8 no
C11 . C21 H211 . 125.8 no
C31 . C21 H211 . 126.0 no
Fe11 . C31 C21 . 70.30(3) yes
Fe11 . C31 C41 . 70.32(2) yes
C21 . C31 C41 . 108.03(7) yes
Fe11 . C31 H311 . 126.0 no
C21 . C31 H311 . 125.8 no
C41 . C31 H311 . 126.1 no
Fe11 . C41 C31 . 70.11(4) yes
Fe11 . C41 C51 . 69.87(4) yes
C31 . C41 C51 . 107.48(13) yes
Fe11 . C41 H411 . 125.9 no
C31 . C41 H411 . 126.2 no
C51 . C41 H411 . 126.3 no
Fe11 . C51 C41 . 70.48(3) yes
Fe11 . C51 C11 . 70.56(4) yes
C41 . C51 C11 . 108.31(7) yes
Fe11 . C51 H511 . 125.8 no
C41 . C51 H511 . 125.9 no
C11 . C51 H511 . 125.8 no

loop_
_geom_bond_atom_site_label_1
_geom_bond_atom_site_label_2
_geom_bond_site_symmetry_2
_geom_bond_distance
_geom_bond_publ_flag
Fe1 C1 4_756 2.0899(11) yes
Fe1 C4 4_756 2.0896(8) yes
Fe1 C2 4_756 2.0896(10) yes
Fe1 C3 4_756 2.08690(18) yes
Fe1 C5 4_756 2.0816(2) yes
Fe1 C1 . 2.0899(11) yes
Fe1 C2 . 2.0896(10) yes
Fe1 C3 . 2.08690(18) yes
Fe1 C4 . 2.0896(8) yes
Fe1 C5 . 2.0816(2) yes
Fe2 C9 2_676 2.0982(19) yes
Fe2 C8 2_676 2.088(2) yes
Fe2 C7 2_676 2.0866(18) yes
Fe2 C10 2_676 2.0769(19) yes
Fe2 C6 2_676 2.0748(19) yes
Fe2 C6 . 2.0748(19) yes
Fe2 C7 . 2.0866(18) yes
Fe2 C8 . 2.088(2) yes
Fe2 C9 . 2.0982(19) yes
Fe2 C10 . 2.0769(19) yes
Fe11 C11 4_756 2.0899(11) yes
Fe11 C41 4_756 2.0896(8) yes
Fe11 C21 4_756 2.0896(10) yes
Fe11 C31 4_756 2.08690(18) yes
Fe11 C51 4_756 2.0816(2) yes
Fe11 C11 . 2.0899(11) yes
Fe11 C21 . 2.0896(10) yes
Fe11 C31 . 2.08690(18) yes
Fe11 C41 . 2.0896(8) yes
Fe11 C51 . 2.0816(2) yes
F1 B1 . 1.382(2) yes
F2 B1 . 1.390(2) yes
F3 B1 . 1.382(2) yes
F4 B1 . 1.379(2) yes
C1 C2 . 1.40338(8) yes
C1 C5 . 1.410(3) yes
C1 H11 . 0.954 no
C2 C3 . 1.415(2) yes
C2 H21 . 0.961 no
C3 C4 . 1.4139(15) yes
C3 H31 . 0.967 no
C4 C5 . 1.4145(15) yes
C4 H41 . 0.932 no
C5 H51 . 0.919 no
C6 C7 . 1.424(3) yes
C6 C10 . 1.399(4) yes
C6 H61 . 0.948 no
C7 C8 . 1.412(3) yes
C7 H71 . 0.942 no
C8 C9 . 1.405(3) yes
C8 H81 . 0.944 no
C9 C10 . 1.429(3) yes
C9 H91 . 0.955 no
C10 H101 . 0.940 no
C11 C21 . 1.40338(8) yes
C11 C51 . 1.410(3) yes
C11 H111 . 0.978 no
C21 C31 . 1.415(2) yes
C21 H211 . 0.980 no
C31 C41 . 1.4139(15) yes
C31 H311 . 0.982 no
C41 C51 . 1.4145(15) yes
C41 H411 . 0.979 no
C51 H511 . 0.977 no

loop_
_oxford_twin_element_scale_factors
0.5053(9)
0.4947(9)
